data_4116597
loop_
_publ_author_name
'Daesung Lee'
'Jason K. Sello'
'Stuart L. Schreiber'

_publ_section_title
;
 A Strategy for Macrocyclic Ring Closure and Functionalization Aimed
 toward Split-Pool Syntheses
;
_journal_name_full 'Journal of the American Chemical Society'
_journal_page_first 10648
_journal_page_last 10649
_journal_paper_doi 10.1021/ja992658m
_journal_volume 121
_journal_year 1999
_chemical_formula_sum 'C16 H18 N O3'
_chemical_formula_weight 272.31
_chemical_name_systematic
; 
 ? 
;
_space_group_IT_number 19
_symmetry_cell_setting orthorhombic
_symmetry_space_group_name_Hall 'P 2ac 2ab'
_symmetry_space_group_name_H-M 'P 21 21 21'
_atom_sites_solution_hydrogens geom
_atom_sites_solution_primary direct
_atom_sites_solution_secondary difmap
_audit_creation_method SHELXL-97
_cell_angle_alpha 90.00
_cell_angle_beta 90.00
_cell_angle_gamma 90.00
_cell_formula_units_Z 4
_cell_length_a 5.1736(2)
_cell_length_b 12.1557(6)
_cell_length_c 22.513(1)
_cell_measurement_reflns_used 43
_cell_measurement_temperature 213(2)
_cell_measurement_theta_max 12.98
_cell_measurement_theta_min 3.47
_cell_volume 1415.81(11)
_computing_cell_refinement 'SMART (Bruker, V4.050, 1995)'
_computing_data_collection 'ASTRO (Bruker, V4.050, 1995)'
_computing_data_reduction 'SAINT (Bruker, V5.A06, 1997)'
_computing_molecular_graphics 'SHELXTL (Bruker, 1998, ver 5.10)'
_computing_publication_material 'CIFTAB (Sheldrick, 1993)'
_computing_structure_refinement 'SHELXL-97 (Sheldrick, 1997)'
_computing_structure_solution 'SHELXS-97 (Sheldrick, 1990)'
_diffrn_ambient_temperature 213(2)
_diffrn_measured_fraction_theta_full 0.999
_diffrn_measured_fraction_theta_max 0.999
_diffrn_measurement_method '\w, 0.3 deg'
_diffrn_radiation_monochromator graphite
_diffrn_radiation_source 'normal-focus sealed tube'
_diffrn_radiation_type MoK\a
_diffrn_radiation_wavelength 0.71073
_diffrn_reflns_av_R_equivalents 0.0646
_diffrn_reflns_av_sigmaI/netI 0.0973
_diffrn_reflns_limit_h_max 6
_diffrn_reflns_limit_h_min -6
_diffrn_reflns_limit_k_max 15
_diffrn_reflns_limit_k_min -6
_diffrn_reflns_limit_l_max 28
_diffrn_reflns_limit_l_min -27
_diffrn_reflns_number 8447
_diffrn_reflns_theta_full 26.36
_diffrn_reflns_theta_max 26.36
_diffrn_reflns_theta_min 1.81
_diffrn_standards_decay_% <1
_diffrn_standards_interval_count 0
_diffrn_standards_number 0
_exptl_absorpt_coefficient_mu 0.088
_exptl_absorpt_correction_type none
_exptl_crystal_colour colorless
_exptl_crystal_density_diffrn 1.278
_exptl_crystal_description needle
_exptl_crystal_F_000 580
_exptl_crystal_size_max 0.25
_exptl_crystal_size_mid 0.10
_exptl_crystal_size_min 0.10
_refine_diff_density_max 0.308
_refine_diff_density_min -0.187
_refine_diff_density_rms 0.042
_refine_ls_abs_structure_details 'Flack H D (1983), Acta Cryst. A39, 876-881'
_refine_ls_abs_structure_Flack -2.3(16)
_refine_ls_extinction_method none
_refine_ls_goodness_of_fit_ref 1.065
_refine_ls_hydrogen_treatment mixed
_refine_ls_matrix_type full
_refine_ls_number_parameters 181
_refine_ls_number_reflns 2890
_refine_ls_number_restraints 0
_refine_ls_restrained_S_all 1.065
_refine_ls_R_factor_all 0.0936
_refine_ls_R_factor_gt 0.0438
_refine_ls_shift/su_max 0.009
_refine_ls_shift/su_mean 0.002
_refine_ls_structure_factor_coef Fsqd
_refine_ls_weighting_details 'calc w=1/[\s^2^(Fo^2^)+(0.0193P)^2^+0.0000P] where P=(Fo^2^+2Fc^2^)/3'
_refine_ls_weighting_scheme calc
_refine_ls_wR_factor_gt 0.0782
_refine_ls_wR_factor_ref 0.0841
_reflns_number_gt 1642
_reflns_number_total 2890
_reflns_threshold_expression >2sigma(I)
_cod_data_source_file ja992658m_13.cif
_cod_data_source_block sls12
_cod_original_cell_volume 1415.8(1)
_cod_database_code 4116597

loop_
_symmetry_equiv_pos_as_xyz
'x, y, z'
'-x+1/2, -y, z+1/2'
'-x, y+1/2, -z+1/2'
'x+1/2, -y+1/2, -z'

loop_
_atom_site_label
_atom_site_type_symbol
_atom_site_fract_x
_atom_site_fract_y
_atom_site_fract_z
_atom_site_U_iso_or_equiv
_atom_site_adp_type
_atom_site_occupancy
_atom_site_symmetry_multiplicity
_atom_site_calc_flag
_atom_site_refinement_flags
O1 O 0.6352(3) 0.81400(15) 0.91685(8) 0.0396(5) Uani 1 1 d .
O2 O 0.4751(4) 0.96009(15) 0.96611(8) 0.0472(5) Uani 1 1 d .
O3 O 1.2391(3) 0.92408(16) 0.82180(8) 0.0473(5) Uani 1 1 d .
N1 N 0.8095(4) 0.95124(17) 0.83270(8) 0.0306(6) Uani 1 1 d .
H1A H 0.6593 0.9511 0.8153 0.037 Uiso 1 1 calc R
C1 C 0.4326(5) 0.7445(2) 0.94061(13) 0.0462(8) Uani 1 1 d .
H1B H 0.2645 0.7666 0.9245 0.055 Uiso 1 1 calc R
H1C H 0.4262 0.7510 0.9840 0.055 Uiso 1 1 calc R
C2 C 0.4929(6) 0.6271(2) 0.92294(12) 0.0494(8) Uani 1 1 d .
H2A H 0.3686 0.5782 0.9424 0.059 Uiso 1 1 calc R
H2B H 0.6653 0.6082 0.9378 0.059 Uiso 1 1 calc R
C3 C 0.4854(5) 0.6053(2) 0.85617(11) 0.0484(8) Uani 1 1 d .
H3A H 0.3464 0.5690 0.8378 0.058 Uiso 1 1 calc R
C4 C 0.7128(5) 0.6454(2) 0.82229(13) 0.0440(7) Uani 1 1 d .
H4A H 0.8761 0.6234 0.8362 0.053 Uiso 1 1 calc R
C5 C 0.7098(5) 0.7088(2) 0.77447(12) 0.0452(8) Uani 1 1 d .
H5A H 0.5461 0.7305 0.7606 0.054 Uiso 1 1 calc R
C6 C 0.9372(5) 0.7498(2) 0.74014(11) 0.0431(8) Uani 1 1 d .
H6A H 0.9236 0.7239 0.6990 0.052 Uiso 1 1 calc R
H6B H 1.0952 0.7185 0.7572 0.052 Uiso 1 1 calc R
C7 C 0.9600(6) 0.8755(2) 0.74001(10) 0.0411(8) Uani 1 1 d .
H7A H 1.0979 0.8976 0.7127 0.049 Uiso 1 1 calc R
H7B H 0.7977 0.9074 0.7256 0.049 Uiso 1 1 calc R
C8 C 1.0182(5) 0.9203(2) 0.80121(10) 0.0344(6) Uani 1 1 d .
C9 C 0.8242(5) 0.9850(2) 0.89481(10) 0.0297(7) Uani 1 1 d .
H9A H 0.9959 0.9622 0.9098 0.036 Uiso 1 1 calc R
C10 C 0.6210(5) 0.9214(2) 0.93044(11) 0.0322(7) Uani 1 1 d .
C11 C 0.8038(5) 1.1081(2) 0.90353(10) 0.0271(6) Uani 1 1 d .
C12 C 0.6040(5) 1.1669(2) 0.87698(11) 0.0366(7) Uani 1 1 d .
H12A H 0.4784 1.1304 0.8542 0.044 Uiso 1 1 calc R
C13 C 0.5925(5) 1.2800(2) 0.88455(12) 0.0400(7) Uani 1 1 d .
H13A H 0.4586 1.3201 0.8664 0.048 Uiso 1 1 calc R
C14 C 0.7738(5) 1.3344(2) 0.91813(11) 0.0390(7) Uani 1 1 d .
H14A H 0.7639 1.4110 0.9231 0.047 Uiso 1 1 calc R
C15 C 0.9708(5) 1.2754(2) 0.94455(11) 0.0408(7) Uani 1 1 d .
H15A H 1.0953 1.3120 0.9677 0.049 Uiso 1 1 calc R
C16 C 0.9853(5) 1.1631(2) 0.93707(10) 0.0361(7) Uani 1 1 d .
H16A H 1.1204 1.1236 0.9550 0.043 Uiso 1 1 calc R

loop_
_atom_site_aniso_label
_atom_site_aniso_U_11
_atom_site_aniso_U_22
_atom_site_aniso_U_33
_atom_site_aniso_U_23
_atom_site_aniso_U_13
_atom_site_aniso_U_12
O1 0.0446(11) 0.0253(11) 0.0489(12) 0.0014(9) 0.0108(10) -0.0009(9)
O2 0.0552(13) 0.0390(13) 0.0474(11) -0.0046(10) 0.0182(11) 0.0011(12)
O3 0.0281(11) 0.0664(15) 0.0475(11) -0.0107(12) -0.0013(9) 0.0033(11)
N1 0.0248(11) 0.0364(14) 0.0305(13) -0.0052(11) -0.0022(10) 0.0025(11)
C1 0.0447(18) 0.039(2) 0.0548(19) 0.0082(16) 0.0065(15) -0.0046(16)
C2 0.0508(17) 0.0304(17) 0.067(2) 0.0054(16) 0.0012(17) -0.0045(16)
C3 0.0462(18) 0.052(2) 0.0472(17) -0.0031(16) -0.0059(15) -0.0206(18)
C4 0.0426(17) 0.0351(18) 0.0542(19) -0.0058(16) -0.0118(16) 0.0035(16)
C5 0.0387(18) 0.048(2) 0.0493(19) -0.0105(17) -0.0072(15) 0.0012(16)
C6 0.0404(19) 0.050(2) 0.0394(17) -0.0123(15) -0.0006(14) 0.0061(16)
C7 0.0434(18) 0.0449(19) 0.0352(17) -0.0065(14) 0.0023(14) 0.0032(16)
C8 0.0369(16) 0.0331(16) 0.0330(15) -0.0050(13) 0.0037(15) -0.0027(16)
C9 0.0272(15) 0.0326(18) 0.0291(15) -0.0011(13) -0.0019(12) 0.0018(12)
C10 0.0346(15) 0.0293(18) 0.0326(17) -0.0003(14) -0.0042(14) 0.0040(13)
C11 0.0293(15) 0.0269(16) 0.0252(14) 0.0009(13) 0.0017(12) -0.0006(12)
C12 0.0369(16) 0.0354(19) 0.0375(17) 0.0006(14) -0.0015(13) -0.0010(14)
C13 0.0377(17) 0.037(2) 0.0452(17) 0.0068(15) -0.0039(14) 0.0080(15)
C14 0.0480(17) 0.0233(16) 0.0456(17) 0.0001(15) 0.0053(15) 0.0002(15)
C15 0.0410(17) 0.0384(18) 0.0431(16) -0.0066(15) -0.0027(15) -0.0019(16)
C16 0.0376(15) 0.0372(18) 0.0335(15) 0.0004(14) -0.0034(15) 0.0034(15)

loop_
_atom_type_symbol
_atom_type_description
_atom_type_scat_dispersion_real
_atom_type_scat_dispersion_imag
_atom_type_scat_source
C C 0.0033 0.0016 'International Tables Vol C Tables 4.2.6.8 and 6.1.1.4'
H H 0.0000 0.0000 'International Tables Vol C Tables 4.2.6.8 and 6.1.1.4'
N N 0.0061 0.0033 'International Tables Vol C Tables 4.2.6.8 and 6.1.1.4'
O O 0.0106 0.0060 'International Tables Vol C Tables 4.2.6.8 and 6.1.1.4'

loop_
_geom_angle_atom_site_label_1
_geom_angle_atom_site_label_2
_geom_angle_atom_site_label_3
_geom_angle
C10 O1 C1 116.3(2)
C8 N1 C9 122.8(2)
O1 C1 C2 107.7(2)
C1 C2 C3 114.6(2)
C4 C3 C2 115.4(2)
C5 C4 C3 126.8(3)
C4 C5 C6 127.3(3)
C5 C6 C7 113.2(2)
C8 C7 C6 111.9(2)
O3 C8 N1 122.3(2)
O3 C8 C7 122.7(2)
N1 C8 C7 114.9(2)
N1 C9 C11 113.5(2)
N1 C9 C10 108.9(2)
C11 C9 C10 112.5(2)
O2 C10 O1 124.6(2)
O2 C10 C9 125.9(3)
O1 C10 C9 109.5(2)
C16 C11 C12 119.5(2)
C16 C11 C9 120.2(2)
C12 C11 C9 120.3(2)
C13 C12 C11 119.3(3)
C14 C13 C12 121.0(3)
C13 C14 C15 119.4(3)
C16 C15 C14 120.1(3)
C11 C16 C15 120.7(3)

loop_
_geom_bond_atom_site_label_1
_geom_bond_atom_site_label_2
_geom_bond_distance
O1 C10 1.343(3)
O1 C1 1.449(3)
O2 C10 1.198(3)
O3 C8 1.235(3)
N1 C8 1.345(3)
N1 C9 1.459(3)
C1 C2 1.514(3)
C2 C3 1.527(3)
C3 C4 1.484(4)
C4 C5 1.324(3)
C5 C6 1.494(4)
C6 C7 1.532(4)
C7 C8 1.511(3)
C9 C11 1.513(3)
C9 C10 1.532(3)
C11 C16 1.378(3)
C11 C12 1.392(3)
C12 C13 1.386(4)
C13 C14 1.374(3)
C14 C15 1.381(3)
C15 C16 1.377(3)

loop_
_geom_torsion_atom_site_label_1
_geom_torsion_atom_site_label_2
_geom_torsion_atom_site_label_3
_geom_torsion_atom_site_label_4
_geom_torsion
C10 O1 C1 C2 -177.0(2)
O1 C1 C2 C3 -64.7(3)
C1 C2 C3 C4 76.7(3)
C2 C3 C4 C5 -127.7(3)
C3 C4 C5 C6 179.9(3)
C4 C5 C6 C7 -117.9(3)
C5 C6 C7 C8 66.4(3)
C9 N1 C8 O3 -4.1(4)
C9 N1 C8 C7 173.1(2)
C6 C7 C8 O3 83.1(3)
C6 C7 C8 N1 -94.1(3)
C8 N1 C9 C11 103.9(3)
C8 N1 C9 C10 -129.9(2)
C1 O1 C10 O2 9.9(4)
C1 O1 C10 C9 -171.8(2)
N1 C9 C10 O2 -133.7(3)
C11 C9 C10 O2 -7.0(4)
N1 C9 C10 O1 48.0(3)
C11 C9 C10 O1 174.7(2)
N1 C9 C11 C16 -128.8(2)
C10 C9 C11 C16 107.0(3)
N1 C9 C11 C12 50.2(3)
C10 C9 C11 C12 -74.1(3)
C16 C11 C12 C13 0.4(4)
C9 C11 C12 C13 -178.6(2)
C11 C12 C13 C14 -0.5(4)
C12 C13 C14 C15 0.2(4)
C13 C14 C15 C16 0.2(4)
C12 C11 C16 C15 0.0(4)
C9 C11 C16 C15 179.0(2)
C14 C15 C16 C11 -0.3(4)

loop_
_cod_related_entry_id
_cod_related_entry_database
_cod_related_entry_code
1 ChemSpider 30660571
